data_1547528
loop_
_publ_author_name
'Li, Hanyuan'
'Luo, Jiesi'
'Li, Bojuan'
'Yi, Xizhen'
'He, Zhengjie'

_publ_section_title
;
 Enantioselective [4 + 1]-Annulation of \a,\b-Unsaturated Imines with
 Allylic Carbonates Catalyzed by a Hybrid P-Chiral Phosphine
 Oxide-Phosphine.
;
_journal_issue 20
_journal_name_full 'Organic letters'
_journal_page_first 5637
_journal_page_last 5640
_journal_paper_doi 10.1021/acs.orglett.7b02800
_journal_volume 19
_journal_year 2017
_chemical_formula_moiety 'C27 H22 Br Cl N2 O6 S'
_chemical_formula_sum 'C27 H22 Br Cl N2 O6 S'
_chemical_formula_weight 617.88
_chemical_name_systematic
;
 ? 
;
_space_group_crystal_system triclinic
_space_group_IT_number 2
_space_group_name_Hall '-P 1'
_space_group_name_H-M_alt 'P -1'
_symmetry_space_group_name_Hall '-P 1'
_symmetry_space_group_name_H-M 'P -1'
_atom_sites_solution_hydrogens geom
_atom_sites_solution_primary direct
_audit_creation_date 2016-10-18
_audit_creation_method
;
Olex2 1.2
(compiled 2016.09.09 svn.r3337 for OlexSys, GUI svn.r5227)
;
_cell_angle_alpha 100.941(9)
_cell_angle_beta 98.338(15)
_cell_angle_gamma 93.200(11)
_cell_formula_units_Z 2
_cell_length_a 7.762(6)
_cell_length_b 12.126(9)
_cell_length_c 14.580(12)
_cell_measurement_reflns_used 2177
_cell_measurement_temperature 113(2)
_cell_measurement_theta_max 27.4
_cell_measurement_theta_min 3.0
_cell_volume 1328.2(18)
_computing_cell_refinement 'CrystalClear-SM Expert 2.1 b42'
_computing_data_collection 'CrystalClear-SM Expert 2.1 b42 (Rigaku, 2015)'
_computing_data_reduction 'CrystalClear-SM Expert 2.1 b42'
_computing_molecular_graphics 'Olex2 (Dolomanov et al., 2009)'
_computing_publication_material 'Olex2 (Dolomanov et al., 2009)'
_computing_structure_refinement 'ShelXL (Sheldrick, 2015)'
_computing_structure_solution 'ShelXS (Sheldrick, 2008)'
_diffrn_ambient_temperature 113.15
_diffrn_detector_area_resol_mean 5.814
_diffrn_measured_fraction_theta_full 0.965
_diffrn_measured_fraction_theta_max 0.947
_diffrn_measurement_device_type 'Rigaku XtaLAB P200'
_diffrn_measurement_method '\w and \f scans'
_diffrn_radiation_type MoK\a
_diffrn_radiation_wavelength 0.71073
_diffrn_reflns_av_R_equivalents 0.0362
_diffrn_reflns_av_unetI/netI 0.0505
_diffrn_reflns_Laue_measured_fraction_full 0.965
_diffrn_reflns_Laue_measured_fraction_max 0.947
_diffrn_reflns_limit_h_max 9
_diffrn_reflns_limit_h_min -9
_diffrn_reflns_limit_k_max 15
_diffrn_reflns_limit_k_min -15
_diffrn_reflns_limit_l_max 18
_diffrn_reflns_limit_l_min -18
_diffrn_reflns_number 11264
_diffrn_reflns_point_group_measured_fraction_full 0.965
_diffrn_reflns_point_group_measured_fraction_max 0.947
_diffrn_reflns_theta_full 25.000
_diffrn_reflns_theta_max 27.501
_diffrn_reflns_theta_min 3.042
_exptl_absorpt_coefficient_mu 1.772
_exptl_absorpt_correction_T_max 0.8155
_exptl_absorpt_correction_T_min 0.7182
_exptl_absorpt_correction_type multi-scan
_exptl_absorpt_process_details 'REQAB (Rigaku, 1998)'
_exptl_crystal_colour Colorless
_exptl_crystal_density_diffrn 1.545
_exptl_crystal_density_method 'not measured'
_exptl_crystal_description Prism
_exptl_crystal_F_000 628
_exptl_crystal_size_max 0.2
_exptl_crystal_size_mid 0.18
_exptl_crystal_size_min 0.12
_refine_diff_density_max 1.257
_refine_diff_density_min -0.366
_refine_diff_density_rms 0.120
_refine_ls_extinction_method none
_refine_ls_goodness_of_fit_ref 1.052
_refine_ls_hydrogen_treatment constr
_refine_ls_matrix_type full
_refine_ls_number_parameters 344
_refine_ls_number_reflns 5770
_refine_ls_number_restraints 0
_refine_ls_restrained_S_all 1.052
_refine_ls_R_factor_all 0.0676
_refine_ls_R_factor_gt 0.0481
_refine_ls_shift/su_max 0.002
_refine_ls_shift/su_mean 0.000
_refine_ls_structure_factor_coef Fsqd
_refine_ls_weighting_details 'w=1/[\s^2^(Fo^2^)+(0.0714P)^2^+0.7390P] where P=(Fo^2^+2Fc^2^)/3'
_refine_ls_weighting_scheme calc
_refine_ls_wR_factor_gt 0.1193
_refine_ls_wR_factor_ref 0.1289
_reflns_Friedel_coverage 0.000
_reflns_number_gt 4468
_reflns_number_total 5770
_reflns_threshold_expression 'I > 2\s(I)'
_cod_data_source_file ol7b02800_si_004.cif
_cod_data_source_block shelx
_cod_depositor_comments
;
The following automatic conversions were performed:

'_exptl_absorpt_correction_type' value 'MULTI-SCAN' changed to
'multi-scan' according to
/home/data/users/saulius/crontab/automatic-downloads/rss-feeds/ACS/lib/dictionaries/cif_core.dic
dictionary named 'cif_core.dic' version 2.4.2 from 2011-04-26.

Automatic conversion script
Id: cif_fix_values 4973 2017-02-22 13:04:09Z antanas 

 Adding full bibliography for 1547527--1547529.cif.
;
_cod_original_cell_volume 1328.1(18)
_cod_database_code 1547528
_shelx_space_group_comment
;
The symmetry employed for this shelxl refinement is uniquely defined
by the following loop, which should always be used as a source of
symmetry information in preference to the above space-group names.
They are only intended as comments.
;
_shelx_estimated_absorpt_t_max 0.815
_shelx_estimated_absorpt_t_min 0.718
_olex2_refinement_description
;
1. Fixed Uiso
 At 1.2 times of:
  All C(H) groups, All C(H,H) groups
 At 1.5 times of:
  All C(H,H,H) groups
2.a Ternary CH refined with riding coordinates:
 C9(H9), C10(H10)
2.b Secondary CH2 refined with riding coordinates:
 C14(H14A,H14B)
2.c Aromatic/amide H refined with riding coordinates:
 C1(H1), C2(H2), C4(H4), C5(H5), C8(H8), C17(H17), C18(H18), C20(H20),
 C21(H21), C23(H23), C24(H24), C26(H26), C27(H27)
2.d X=CH2 refined with riding coordinates:
 C12(H12A,H12B)
2.e Idealised Me refined as rotating group:
 C15(H15A,H15B,H15C)
;
_shelx_shelxl_version_number 2014/8
_olex2_submission_special_instructions 'No special instructions were received'

loop_
_space_group_symop_operation_xyz
'x, y, z'
'-x, -y, -z'

loop_
_atom_site_label
_atom_site_type_symbol
_atom_site_fract_x
_atom_site_fract_y
_atom_site_fract_z
_atom_site_U_iso_or_equiv
_atom_site_adp_type
_atom_site_occupancy
_atom_site_site_symmetry_order
_atom_site_calc_flag
_atom_site_refinement_flags_posn
Br1 Br 0.03665(5) 0.15267(3) 1.12393(2) 0.03537(13) Uani 1 1 d .
S1 S 0.57785(9) 0.38792(6) 0.80353(5) 0.01745(16) Uani 1 1 d .
Cl1 Cl 0.17851(11) 0.82942(6) 0.54252(6) 0.0310(2) Uani 1 1 d .
O1 O 0.3151(3) 0.24672(18) 0.43885(15) 0.0276(5) Uani 1 1 d .
O2 O 0.2519(3) 0.06486(18) 0.44175(15) 0.0237(5) Uani 1 1 d .
O3 O 0.6004(3) 0.36486(18) 0.89695(15) 0.0230(5) Uani 1 1 d .
O4 O 0.7103(3) 0.36614(19) 0.74475(15) 0.0246(5) Uani 1 1 d .
O5 O 0.4077(4) 0.9211(2) 0.91110(19) 0.0389(6) Uani 1 1 d .
O6 O 0.4314(4) 0.9111(2) 0.7636(2) 0.0465(7) Uani 1 1 d .
N1 N 0.3995(3) 0.3123(2) 0.74333(17) 0.0166(5) Uani 1 1 d .
N2 N 0.4325(4) 0.8696(2) 0.8340(2) 0.0294(6) Uani 1 1 d .
C1 C 0.2736(4) 0.1931(3) 0.8947(2) 0.0203(6) Uani 1 1 d .
H1 H 0.3546 0.1546 0.8601 0.024 Uiso 1 1 calc R
C2 C 0.2237(4) 0.1531(3) 0.9706(2) 0.0218(6) Uani 1 1 d .
H2 H 0.2684 0.0870 0.9874 0.026 Uiso 1 1 calc R
C3 C 0.1078(4) 0.2108(3) 1.0216(2) 0.0238(7) Uani 1 1 d .
C4 C 0.0432(5) 0.3073(3) 0.9994(2) 0.0295(7) Uani 1 1 d .
H4 H -0.0341 0.3469 1.0360 0.035 Uiso 1 1 calc R
C5 C 0.0929(4) 0.3462(3) 0.9224(2) 0.0259(7) Uani 1 1 d .
H5 H 0.0487 0.4127 0.9064 0.031 Uiso 1 1 calc R
C6 C 0.2070(4) 0.2887(2) 0.8682(2) 0.0191(6) Uani 1 1 d .
C7 C 0.2341(4) 0.3215(2) 0.7785(2) 0.0183(6) Uani 1 1 d .
C8 C 0.1104(4) 0.3446(2) 0.7133(2) 0.0194(6) Uani 1 1 d .
H8 H -0.0081 0.3510 0.7216 0.023 Uiso 1 1 calc R
C9 C 0.1799(4) 0.3594(2) 0.6248(2) 0.0181(6) Uani 1 1 d .
H9 H 0.1044 0.3093 0.5695 0.022 Uiso 1 1 calc R
C10 C 0.3614(4) 0.3100(2) 0.6393(2) 0.0164(6) Uani 1 1 d .
H10 H 0.4526 0.3585 0.6202 0.020 Uiso 1 1 calc R
C11 C 0.3582(4) 0.1886(2) 0.5872(2) 0.0189(6) Uani 1 1 d .
C12 C 0.4053(4) 0.1036(3) 0.6276(2) 0.0259(7) Uani 1 1 d .
H12A H 0.4067 0.0307 0.5899 0.031 Uiso 1 1 calc R
H12B H 0.4377 0.1155 0.6944 0.031 Uiso 1 1 calc R
C13 C 0.3069(4) 0.1711(2) 0.4822(2) 0.0204(6) Uani 1 1 d .
C14 C 0.1972(5) 0.0424(3) 0.3393(2) 0.0279(7) Uani 1 1 d .
H14A H 0.2997 0.0503 0.3070 0.033 Uiso 1 1 calc R
H14B H 0.1135 0.0965 0.3217 0.033 Uiso 1 1 calc R
C15 C 0.1122(5) -0.0760(3) 0.3104(3) 0.0364(8) Uani 1 1 d .
H15A H 0.1956 -0.1286 0.3290 0.055 Uiso 1 1 calc GR
H15B H 0.0758 -0.0943 0.2416 0.055 Uiso 1 1 calc GR
H15C H 0.0097 -0.0824 0.3418 0.055 Uiso 1 1 calc GR
C16 C 0.1845(4) 0.4793(2) 0.6075(2) 0.0184(6) Uani 1 1 d .
C17 C 0.2542(4) 0.5047(3) 0.5299(2) 0.0214(6) Uani 1 1 d .
H17 H 0.3027 0.4474 0.4900 0.026 Uiso 1 1 calc R
C18 C 0.2537(4) 0.6125(3) 0.5105(2) 0.0240(7) Uani 1 1 d .
H18 H 0.3016 0.6291 0.4578 0.029 Uiso 1 1 calc R
C19 C 0.1829(4) 0.6949(2) 0.5686(2) 0.0216(6) Uani 1 1 d .
C20 C 0.1133(4) 0.6727(3) 0.6461(2) 0.0243(7) Uani 1 1 d .
H20 H 0.0652 0.7306 0.6857 0.029 Uiso 1 1 calc R
C21 C 0.1148(4) 0.5643(3) 0.6654(2) 0.0228(6) Uani 1 1 d .
H21 H 0.0677 0.5484 0.7185 0.027 Uiso 1 1 calc R
C22 C 0.5370(4) 0.5313(2) 0.8129(2) 0.0183(6) Uani 1 1 d .
C23 C 0.5836(4) 0.5895(3) 0.7450(2) 0.0222(6) Uani 1 1 d .
H23 H 0.6402 0.5532 0.6954 0.027 Uiso 1 1 calc R
C24 C 0.5462(4) 0.7008(3) 0.7509(2) 0.0246(7) Uani 1 1 d .
H24 H 0.5736 0.7419 0.7048 0.030 Uiso 1 1 calc R
C25 C 0.4676(4) 0.7506(3) 0.8260(2) 0.0228(6) Uani 1 1 d .
C26 C 0.4216(4) 0.6944(3) 0.8944(2) 0.0230(6) Uani 1 1 d .
H26 H 0.3691 0.7319 0.9452 0.028 Uiso 1 1 calc R
C27 C 0.4543(4) 0.5821(3) 0.8869(2) 0.0215(6) Uani 1 1 d .
H27 H 0.4210 0.5404 0.9314 0.026 Uiso 1 1 calc R

loop_
_atom_site_aniso_label
_atom_site_aniso_U_11
_atom_site_aniso_U_22
_atom_site_aniso_U_33
_atom_site_aniso_U_23
_atom_site_aniso_U_13
_atom_site_aniso_U_12
Br1 0.0322(2) 0.0498(2) 0.0286(2) 0.01686(16) 0.00980(14) -0.00175(16)
S1 0.0117(3) 0.0213(4) 0.0192(4) 0.0036(3) 0.0019(3) 0.0031(3)
Cl1 0.0336(5) 0.0195(4) 0.0393(5) 0.0109(3) -0.0025(4) 0.0013(3)
O1 0.0408(14) 0.0213(11) 0.0220(11) 0.0056(9) 0.0068(10) 0.0039(10)
O2 0.0299(13) 0.0201(10) 0.0197(11) 0.0034(8) 0.0002(9) 0.0026(9)
O3 0.0189(11) 0.0270(11) 0.0227(11) 0.0060(9) -0.0003(9) 0.0044(9)
O4 0.0149(11) 0.0316(12) 0.0268(12) 0.0033(9) 0.0044(9) 0.0036(9)
O5 0.0425(16) 0.0268(13) 0.0441(16) -0.0009(11) 0.0031(12) 0.0118(11)
O6 0.065(2) 0.0305(14) 0.0495(17) 0.0203(12) 0.0078(15) 0.0100(13)
N1 0.0131(12) 0.0187(12) 0.0178(12) 0.0033(9) 0.0027(9) 0.0017(9)
N2 0.0248(15) 0.0232(14) 0.0382(17) 0.0062(12) -0.0021(12) 0.0021(11)
C1 0.0152(15) 0.0237(15) 0.0220(15) 0.0030(12) 0.0046(11) 0.0038(11)
C2 0.0205(16) 0.0223(15) 0.0228(15) 0.0068(12) 0.0005(12) 0.0031(12)
C3 0.0219(16) 0.0315(16) 0.0190(14) 0.0065(12) 0.0063(12) -0.0011(13)
C4 0.0251(18) 0.0365(18) 0.0316(18) 0.0085(14) 0.0161(14) 0.0066(14)
C5 0.0263(18) 0.0239(16) 0.0320(17) 0.0098(13) 0.0116(14) 0.0082(13)
C6 0.0151(14) 0.0220(14) 0.0199(14) 0.0034(11) 0.0041(11) -0.0013(11)
C7 0.0158(14) 0.0168(13) 0.0231(15) 0.0034(11) 0.0058(11) 0.0023(11)
C8 0.0148(14) 0.0198(14) 0.0253(15) 0.0063(12) 0.0060(12) 0.0022(11)
C9 0.0127(14) 0.0194(14) 0.0221(14) 0.0053(11) 0.0006(11) 0.0020(11)
C10 0.0153(14) 0.0173(13) 0.0169(13) 0.0035(11) 0.0030(11) 0.0010(11)
C11 0.0160(15) 0.0213(14) 0.0192(14) 0.0028(11) 0.0034(11) 0.0034(11)
C12 0.0299(18) 0.0222(15) 0.0254(16) 0.0036(12) 0.0035(13) 0.0065(13)
C13 0.0178(15) 0.0216(14) 0.0229(15) 0.0037(12) 0.0065(12) 0.0055(12)
C14 0.037(2) 0.0247(16) 0.0201(15) 0.0034(12) -0.0008(13) 0.0043(14)
C15 0.042(2) 0.0317(18) 0.0296(18) 0.0008(14) -0.0041(16) -0.0036(16)
C16 0.0136(14) 0.0202(14) 0.0206(14) 0.0046(11) -0.0009(11) 0.0020(11)
C17 0.0191(16) 0.0209(14) 0.0245(15) 0.0038(12) 0.0039(12) 0.0054(12)
C18 0.0208(16) 0.0266(16) 0.0260(16) 0.0093(13) 0.0027(13) 0.0024(13)
C19 0.0207(16) 0.0162(13) 0.0266(16) 0.0061(12) -0.0036(12) 0.0030(11)
C20 0.0265(17) 0.0218(15) 0.0247(16) 0.0038(12) 0.0023(13) 0.0088(13)
C21 0.0244(17) 0.0245(15) 0.0211(15) 0.0067(12) 0.0049(12) 0.0057(12)
C22 0.0133(14) 0.0186(14) 0.0216(14) 0.0029(11) -0.0002(11) 0.0002(11)
C23 0.0233(16) 0.0233(15) 0.0191(15) 0.0030(12) 0.0033(12) -0.0014(12)
C24 0.0230(16) 0.0258(16) 0.0248(16) 0.0086(13) 0.0003(13) -0.0027(13)
C25 0.0187(16) 0.0205(15) 0.0267(16) 0.0032(12) -0.0024(12) -0.0001(12)
C26 0.0182(15) 0.0267(16) 0.0231(15) 0.0023(12) 0.0034(12) 0.0016(12)
C27 0.0203(16) 0.0252(15) 0.0199(15) 0.0071(12) 0.0029(12) 0.0013(12)

loop_
_atom_type_symbol
_atom_type_description
_atom_type_scat_dispersion_real
_atom_type_scat_dispersion_imag
_atom_type_scat_source
C C 0.0033 0.0016 'International Tables Vol C Tables 4.2.6.8 and 6.1.1.4'
H H 0.0000 0.0000 'International Tables Vol C Tables 4.2.6.8 and 6.1.1.4'
N N 0.0061 0.0033 'International Tables Vol C Tables 4.2.6.8 and 6.1.1.4'
O O 0.0106 0.0060 'International Tables Vol C Tables 4.2.6.8 and 6.1.1.4'
S S 0.1246 0.1234 'International Tables Vol C Tables 4.2.6.8 and 6.1.1.4'
Cl Cl 0.1484 0.1585 'International Tables Vol C Tables 4.2.6.8 and 6.1.1.4'
Br Br -0.2901 2.4595 'International Tables Vol C Tables 4.2.6.8 and 6.1.1.4'

loop_
_geom_angle_atom_site_label_1
_geom_angle_atom_site_label_2
_geom_angle_atom_site_label_3
_geom_angle
O3 S1 O4 120.87(14)
O3 S1 N1 107.44(13)
O3 S1 C22 107.52(14)
O4 S1 N1 105.44(14)
O4 S1 C22 107.81(14)
N1 S1 C22 107.03(13)
C13 O2 C14 116.0(2)
C7 N1 S1 120.5(2)
C7 N1 C10 106.8(2)
C10 N1 S1 117.42(18)
O5 N2 O6 124.3(3)
O5 N2 C25 117.7(3)
O6 N2 C25 118.0(3)
C2 C1 H1 119.4
C2 C1 C6 121.1(3)
C6 C1 H1 119.4
C1 C2 H2 120.5
C3 C2 C1 119.0(3)
C3 C2 H2 120.5
C2 C3 Br1 118.4(2)
C4 C3 Br1 120.0(2)
C4 C3 C2 121.6(3)
C3 C4 H4 120.6
C3 C4 C5 118.9(3)
C5 C4 H4 120.6
C4 C5 H5 119.5
C4 C5 C6 121.0(3)
C6 C5 H5 119.5
C1 C6 C5 118.3(3)
C1 C6 C7 121.9(3)
C5 C6 C7 119.3(3)
N1 C7 C6 122.1(3)
C8 C7 N1 110.9(3)
C8 C7 C6 126.1(3)
C7 C8 H8 123.9
C7 C8 C9 112.2(3)
C9 C8 H8 123.9
C8 C9 H9 108.2
C8 C9 C10 101.7(2)
C8 C9 C16 114.6(2)
C10 C9 H9 108.2
C16 C9 H9 108.2
C16 C9 C10 115.5(2)
N1 C10 C9 104.4(2)
N1 C10 H10 110.3
N1 C10 C11 108.2(2)
C9 C10 H10 110.3
C11 C10 C9 113.1(2)
C11 C10 H10 110.3
C12 C11 C10 124.7(3)
C12 C11 C13 120.6(3)
C13 C11 C10 114.5(2)
C11 C12 H12A 120.0
C11 C12 H12B 120.0
H12A C12 H12B 120.0
O1 C13 O2 123.8(3)
O1 C13 C11 123.0(3)
O2 C13 C11 113.2(2)
O2 C14 H14A 110.2
O2 C14 H14B 110.2
O2 C14 C15 107.4(3)
H14A C14 H14B 108.5
C15 C14 H14A 110.2
C15 C14 H14B 110.2
C14 C15 H15A 109.5
C14 C15 H15B 109.5
C14 C15 H15C 109.5
H15A C15 H15B 109.5
H15A C15 H15C 109.5
H15B C15 H15C 109.5
C17 C16 C9 119.9(3)
C21 C16 C9 121.4(3)
C21 C16 C17 118.7(3)
C16 C17 H17 119.5
C18 C17 C16 120.9(3)
C18 C17 H17 119.5
C17 C18 H18 120.4
C19 C18 C17 119.2(3)
C19 C18 H18 120.4
C18 C19 Cl1 119.0(3)
C18 C19 C20 121.4(3)
C20 C19 Cl1 119.6(2)
C19 C20 H20 120.4
C19 C20 C21 119.1(3)
C21 C20 H20 120.4
C16 C21 C20 120.7(3)
C16 C21 H21 119.7
C20 C21 H21 119.7
C23 C22 S1 119.3(2)
C23 C22 C27 122.0(3)
C27 C22 S1 118.7(2)
C22 C23 H23 120.4
C24 C23 C22 119.1(3)
C24 C23 H23 120.4
C23 C24 H24 120.9
C25 C24 C23 118.1(3)
C25 C24 H24 120.9
C24 C25 N2 118.3(3)
C24 C25 C26 123.5(3)
C26 C25 N2 118.2(3)
C25 C26 H26 120.8
C27 C26 C25 118.4(3)
C27 C26 H26 120.8
C22 C27 H27 120.6
C26 C27 C22 118.9(3)
C26 C27 H27 120.6

loop_
_geom_bond_atom_site_label_1
_geom_bond_atom_site_label_2
_geom_bond_distance
Br1 C3 1.903(3)
S1 O3 1.430(2)
S1 O4 1.436(2)
S1 N1 1.652(3)
S1 C22 1.769(3)
Cl1 C19 1.744(3)
O1 C13 1.212(4)
O2 C13 1.329(4)
O2 C14 1.462(4)
O5 N2 1.224(4)
O6 N2 1.225(4)
N1 C7 1.452(4)
N1 C10 1.497(4)
N2 C25 1.470(4)
C1 H1 0.9500
C1 C2 1.384(4)
C1 C6 1.394(4)
C2 H2 0.9500
C2 C3 1.386(5)
C3 C4 1.374(5)
C4 H4 0.9500
C4 C5 1.393(4)
C5 H5 0.9500
C5 C6 1.398(4)
C6 C7 1.476(4)
C7 C8 1.330(4)
C8 H8 0.9500
C8 C9 1.505(4)
C9 H9 1.0000
C9 C10 1.563(4)
C9 C16 1.522(4)
C10 H10 1.0000
C10 C11 1.520(4)
C11 C12 1.324(4)
C11 C13 1.496(4)
C12 H12A 0.9500
C12 H12B 0.9500
C14 H14A 0.9900
C14 H14B 0.9900
C14 C15 1.503(5)
C15 H15A 0.9800
C15 H15B 0.9800
C15 H15C 0.9800
C16 C17 1.399(4)
C16 C21 1.390(4)
C17 H17 0.9500
C17 C18 1.389(4)
C18 H18 0.9500
C18 C19 1.375(5)
C19 C20 1.386(5)
C20 H20 0.9500
C20 C21 1.396(4)
C21 H21 0.9500
C22 C23 1.395(4)
C22 C27 1.396(4)
C23 H23 0.9500
C23 C24 1.387(5)
C24 H24 0.9500
C24 C25 1.384(5)
C25 C26 1.386(4)
C26 H26 0.9500
C26 C27 1.386(5)
C27 H27 0.9500

loop_
_geom_torsion_atom_site_label_1
_geom_torsion_atom_site_label_2
_geom_torsion_atom_site_label_3
_geom_torsion_atom_site_label_4
_geom_torsion
Br1 C3 C4 C5 -178.0(3)
S1 N1 C7 C6 -63.5(3)
S1 N1 C7 C8 126.4(2)
S1 N1 C10 C9 -119.9(2)
S1 N1 C10 C11 119.4(2)
S1 C22 C23 C24 177.9(2)
S1 C22 C27 C26 -179.9(2)
Cl1 C19 C20 C21 178.9(2)
O3 S1 N1 C7 55.2(2)
O3 S1 N1 C10 -171.86(19)
O3 S1 C22 C23 152.4(2)
O3 S1 C22 C27 -29.4(3)
O4 S1 N1 C7 -174.7(2)
O4 S1 N1 C10 -41.7(2)
O4 S1 C22 C23 20.6(3)
O4 S1 C22 C27 -161.2(2)
O5 N2 C25 C24 -160.9(3)
O5 N2 C25 C26 18.6(4)
O6 N2 C25 C24 18.4(4)
O6 N2 C25 C26 -162.1(3)
N1 S1 C22 C23 -92.5(3)
N1 S1 C22 C27 85.8(3)
N1 C7 C8 C9 -2.6(3)
N1 C10 C11 C12 -8.5(4)
N1 C10 C11 C13 175.2(2)
N2 C25 C26 C27 179.9(3)
C1 C2 C3 Br1 178.6(2)
C1 C2 C3 C4 -0.9(5)
C1 C6 C7 N1 -40.3(4)
C1 C6 C7 C8 128.2(3)
C2 C1 C6 C5 2.3(4)
C2 C1 C6 C7 -169.3(3)
C2 C3 C4 C5 1.5(5)
C3 C4 C5 C6 -0.2(5)
C4 C5 C6 C1 -1.7(5)
C4 C5 C6 C7 170.1(3)
C5 C6 C7 N1 148.2(3)
C5 C6 C7 C8 -43.3(4)
C6 C1 C2 C3 -1.1(5)
C6 C7 C8 C9 -172.1(3)
C7 N1 C10 C9 18.9(3)
C7 N1 C10 C11 -101.8(2)
C7 C8 C9 C10 14.1(3)
C7 C8 C9 C16 -111.2(3)
C8 C9 C10 N1 -19.4(3)
C8 C9 C10 C11 98.0(3)
C8 C9 C16 C17 177.0(3)
C8 C9 C16 C21 -5.4(4)
C9 C10 C11 C12 -123.6(3)
C9 C10 C11 C13 60.1(3)
C9 C16 C17 C18 177.5(3)
C9 C16 C21 C20 -177.2(3)
C10 N1 C7 C6 159.1(3)
C10 N1 C7 C8 -10.9(3)
C10 C9 C16 C17 59.3(4)
C10 C9 C16 C21 -123.1(3)
C10 C11 C13 O1 20.1(4)
C10 C11 C13 O2 -160.0(2)
C12 C11 C13 O1 -156.5(3)
C12 C11 C13 O2 23.5(4)
C13 O2 C14 C15 -170.5(3)
C14 O2 C13 O1 -0.9(4)
C14 O2 C13 C11 179.1(3)
C16 C9 C10 N1 105.3(3)
C16 C9 C10 C11 -137.3(3)
C16 C17 C18 C19 -0.2(5)
C17 C16 C21 C20 0.4(5)
C17 C18 C19 Cl1 -178.7(2)
C17 C18 C19 C20 0.4(5)
C18 C19 C20 C21 -0.2(5)
C19 C20 C21 C16 -0.2(5)
C21 C16 C17 C18 -0.2(5)
C22 S1 N1 C7 -60.1(2)
C22 S1 N1 C10 72.9(2)
C22 C23 C24 C25 1.7(4)
C23 C22 C27 C26 -1.6(4)
C23 C24 C25 N2 178.2(3)
C23 C24 C25 C26 -1.2(5)
C24 C25 C26 C27 -0.7(5)
C25 C26 C27 C22 2.1(4)
C27 C22 C23 C24 -0.3(5)
